data_7013016
loop_
_publ_author_name
'Dove, Andrew P.'
'Gibson, Vernon C.'
'Hormnirun, Pimpa'
'Marshall, Edward L.'
'Segal, John A.'
'White, Andrew J. P.'
'Williams, David J.'

_publ_section_title
;
 Low coordinate magnesium chemistry supported by a bulky ?-diketiminate
 ligand
;
_journal_issue 15
_journal_name_full 'Dalton Transactions'
_journal_page_first 3088
_journal_paper_doi 10.1039/b303550f
_journal_year 2003
_chemical_formula_sum 'C35 H55 Mg N3'
_chemical_formula_weight 542.13
_chemical_name_systematic
; 
? 
;
_space_group_IT_number 2
_symmetry_cell_setting triclinic
_symmetry_space_group_name_Hall '-P 1'
_symmetry_space_group_name_H-M 'P -1'
_atom_sites_solution_hydrogens geom
_atom_sites_solution_primary direct
_atom_sites_solution_secondary difmap
_audit_creation_method SHELXL
_cell_angle_alpha 88.885(2)
_cell_angle_beta 78.697(2)
_cell_angle_gamma 70.353(2)
_cell_formula_units_Z 2
_cell_length_a 10.7023(3)
_cell_length_b 11.1726(4)
_cell_length_c 15.4779(3)
_cell_measurement_reflns_used 23
_cell_measurement_temperature 183(2)
_cell_measurement_theta_max 23.98
_cell_measurement_theta_min 11.24
_cell_volume 1707.02(9)
_computing_cell_refinement 'Siemens XSCANS'
_computing_data_collection 'Siemens XSCANS'
_computing_data_reduction 'Siemens SHELXTL'
_computing_molecular_graphics 'Siemens SHELXTL'
_computing_publication_material 'Siemens SHELXTL'
_computing_structure_refinement 'SHELXL-93 (Sheldrick, 1993)'
_computing_structure_solution 'SHELXS-86 (Sheldrick, 1990)'
_diffrn_ambient_temperature 183(2)
_diffrn_measurement_device 'Siemens P4'
_diffrn_measurement_method '\w scans'
_diffrn_radiation_monochromator graphite
_diffrn_radiation_source 'fine-focus sealed tube'
_diffrn_radiation_type CuK\a
_diffrn_radiation_wavelength 1.54178
_diffrn_reflns_av_R_equivalents 0.0197
_diffrn_reflns_av_sigmaI/netI 0.0330
_diffrn_reflns_limit_h_max 12
_diffrn_reflns_limit_h_min -10
_diffrn_reflns_limit_k_max 12
_diffrn_reflns_limit_k_min -12
_diffrn_reflns_limit_l_max 17
_diffrn_reflns_limit_l_min -17
_diffrn_reflns_number 5374
_diffrn_reflns_theta_max 59.98
_diffrn_reflns_theta_min 2.92
_diffrn_standards_interval_count 97
_diffrn_standards_number 3
_exptl_absorpt_coefficient_mu 0.622
_exptl_absorpt_correction_type none
_exptl_crystal_colour Colourless
_exptl_crystal_density_diffrn 1.055
_exptl_crystal_description prisms
_exptl_crystal_F_000 596
_exptl_crystal_size_max 0.43
_exptl_crystal_size_mid 0.27
_exptl_crystal_size_min 0.27
_refine_diff_density_max 0.357
_refine_diff_density_min -0.278
_refine_diff_density_rms 0.039
_refine_ls_extinction_coef 0.0071(5)
_refine_ls_extinction_expression Fc^*^=kFc[1+0.001xFc^2^\l^3^/sin(2\q)]^-1/4^
_refine_ls_extinction_method SHELXL
_refine_ls_goodness_of_fit_all 1.048
_refine_ls_goodness_of_fit_obs 1.084
_refine_ls_matrix_type full
_refine_ls_number_parameters 353
_refine_ls_number_reflns 4806
_refine_ls_number_restraints 0
_refine_ls_restrained_S_all 1.058
_refine_ls_restrained_S_obs 1.084
_refine_ls_R_factor_all 0.0590
_refine_ls_R_factor_obs 0.0474
_refine_ls_shift/esd_max 0.000
_refine_ls_shift/esd_mean 0.000
_refine_ls_structure_factor_coef Fsqd
_refine_ls_weighting_details 'w=1/[\s^2^(Fo^2^)+(0.0571P)^2^+0.7810P] where P=(Fo^2^+2Fc^2^)/3'
_refine_ls_weighting_scheme calc
_refine_ls_wR_factor_all 0.1245
_refine_ls_wR_factor_obs 0.1156
_reflns_number_observed 4216
_reflns_number_total 5058
_reflns_observed_criterion >2sigma(I)
_cod_data_source_file b303550f.txt
_cod_data_source_block Compound_12
_cod_depositor_comments
;
The following automatic conversions were performed:
'_symmetry_cell_setting' value 'Triclinic' changed to 'triclinic'
according to '/home/saulius/struct/CIF-dictionaries/cif_core.dic'
dictionary named 'cif_core.dic' version 2.4.1 from 2010-06-29.

Automatic conversion script
Id: cif_fix_enum 1527 2010-12-29 10:47:43Z saulius 

The following automatic conversions were performed:

'_refine_ls_weighting_scheme' value 'calc
w=1/[\s^2^(Fo^2^)+(0.0571P)^2^+0.7810P] where P=(Fo^2^+2Fc^2^)/3' was
changed to 'calc'. New tag '_refine_ls_weighting_details' was
created. The value of the new tag was set to
'w=1/[\s^2^(Fo^2^)+(0.0571P)^2^+0.7810P] where P=(Fo^2^+2Fc^2^)/3'.

Automatic conversion script
Id: cif_fix_values 3143 2015-03-26 13:38:13Z robertas 
;
_cod_original_cell_volume 1707.02(8)
_cod_original_sg_symbol_H-M P-1
_cod_original_formula_sum 'C35 H55 N3 Mg'
_cod_database_code 7013016

loop_
_symmetry_equiv_pos_as_xyz
'x, y, z'
'-x, -y, -z'

loop_
_atom_site_aniso_label
_atom_site_aniso_U_11
_atom_site_aniso_U_22
_atom_site_aniso_U_33
_atom_site_aniso_U_23
_atom_site_aniso_U_13
_atom_site_aniso_U_12
Mg 0.0240(4) 0.0290(4) 0.0246(4) 0.0055(3) -0.0061(3) -0.0136(3)
C1 0.0269(11) 0.0265(11) 0.0350(12) 0.0032(9) -0.0101(9) -0.0095(9)
N1 0.0272(9) 0.0268(9) 0.0240(9) 0.0028(7) -0.0064(7) -0.0110(7)
C2 0.0202(10) 0.0318(11) 0.0376(12) 0.0025(9) -0.0047(9) -0.0078(9)
C3 0.0256(11) 0.0283(11) 0.0293(11) 0.0014(8) -0.0022(9) -0.0121(9)
N3 0.0250(9) 0.0248(9) 0.0240(9) 0.0042(7) -0.0048(7) -0.0106(7)
C4 0.0305(12) 0.059(2) 0.0462(14) 0.0147(12) -0.0156(11) -0.0120(12)
C5 0.0310(12) 0.0500(14) 0.0383(13) 0.0084(11) -0.0011(10) -0.0179(11)
C6 0.0287(11) 0.0308(11) 0.0249(10) 0.0045(8) -0.0101(9) -0.0095(9)
C7 0.0326(12) 0.0323(12) 0.0292(11) 0.0062(9) -0.0079(9) -0.0104(10)
C8 0.0470(14) 0.0395(13) 0.0323(12) 0.0122(10) -0.0047(11) -0.0135(11)
C9 0.055(2) 0.0473(15) 0.0253(12) 0.0052(11) -0.0028(11) -0.0073(12)
C10 0.054(2) 0.0384(13) 0.0318(13) -0.0022(10) -0.0095(11) -0.0068(12)
C11 0.0382(12) 0.0333(12) 0.0312(12) 0.0035(9) -0.0124(10) -0.0108(10)
C12 0.0532(15) 0.0303(12) 0.0332(12) 0.0070(9) -0.0081(11) -0.0159(11)
C13 0.069(2) 0.048(2) 0.058(2) 0.0107(13) -0.0216(14) -0.0316(14)
C14 0.068(2) 0.0371(14) 0.063(2) 0.0060(13) -0.0181(15) -0.0070(13)
C15 0.0495(14) 0.0357(13) 0.0379(13) 0.0015(10) -0.0135(11) -0.0169(11)
C16 0.082(2) 0.060(2) 0.137(3) 0.030(2) -0.057(2) -0.042(2)
C17 0.072(2) 0.0348(14) 0.052(2) 0.0021(12) -0.0147(14) -0.0135(13)
C18 0.0256(11) 0.0295(11) 0.0260(10) 0.0073(8) -0.0047(8) -0.0150(9)
C19 0.0312(11) 0.0276(11) 0.0290(11) 0.0057(9) -0.0033(9) -0.0133(9)
C20 0.0438(13) 0.0273(11) 0.0357(12) 0.0071(9) -0.0090(10) -0.0126(10)
C21 0.0531(15) 0.0362(13) 0.0365(13) 0.0139(10) -0.0149(11) -0.0151(11)
C22 0.0501(15) 0.0428(14) 0.0275(11) 0.0074(10) -0.0120(10) -0.0195(12)
C23 0.0323(11) 0.0322(11) 0.0288(11) 0.0029(9) -0.0044(9) -0.0161(10)
C24 0.0375(12) 0.0265(11) 0.0294(11) 0.0035(9) -0.0063(9) -0.0134(10)
C25 0.0443(14) 0.0353(13) 0.0399(13) -0.0020(10) -0.0049(11) -0.0115(11)
C26 0.0464(15) 0.0490(15) 0.0448(14) -0.0055(11) -0.0087(11) -0.0226(12)
C27 0.0354(12) 0.0340(12) 0.0322(12) -0.0030(9) -0.0069(10) -0.0123(10)
C28 0.051(2) 0.060(2) 0.055(2) -0.0159(14) 0.0096(13) -0.0253(14)
C29 0.0430(14) 0.0417(14) 0.059(2) -0.0021(12) -0.0099(12) -0.0183(12)
N30 0.0269(9) 0.0341(10) 0.0305(9) 0.0015(7) -0.0051(7) -0.0171(8)
C31 0.0326(12) 0.0401(13) 0.0328(12) 0.0027(10) -0.0060(9) -0.0175(10)
C32 0.059(2) 0.0413(14) 0.0460(14) -0.0058(11) -0.0048(12) -0.0205(13)
C33 0.050(2) 0.060(2) 0.0433(15) 0.0022(12) 0.0077(12) -0.0247(14)
C34 0.0378(13) 0.0337(12) 0.0369(12) 0.0031(10) -0.0053(10) -0.0199(10)
C35 0.0430(14) 0.054(2) 0.053(2) -0.0094(12) -0.0137(12) -0.0259(12)
C36 0.0459(15) 0.0382(14) 0.0502(15) 0.0021(11) -0.0097(12) -0.0104(12)

loop_
_atom_site_label
_atom_site_type_symbol
_atom_site_fract_x
_atom_site_fract_y
_atom_site_fract_z
_atom_site_U_iso_or_equiv
_atom_site_thermal_displace_type
_atom_site_occupancy
_atom_site_calc_flag
_atom_site_refinement_flags
_atom_site_disorder_group
Mg Mg 0.20908(7) 0.72145(6) 0.21359(4) 0.0246(2) Uani 1 d . .
C1 C 0.4706(2) 0.6527(2) 0.26682(14) 0.0288(5) Uani 1 d . .
N1 N 0.3386(2) 0.6787(2) 0.29821(11) 0.0254(4) Uani 1 d . .
C2 C 0.5241(2) 0.6830(2) 0.18257(14) 0.0303(5) Uani 1 d . .
H2A H 0.6199(2) 0.6474(2) 0.16546(14) 0.036 Uiso 1 calc R .
C3 C 0.4597(2) 0.7572(2) 0.11918(13) 0.0275(5) Uani 1 d . .
N3 N 0.3266(2) 0.7930(2) 0.12275(10) 0.0241(4) Uani 1 d . .
C4 C 0.5720(2) 0.5884(3) 0.3234(2) 0.0450(6) Uani 1 d . .
H4A H 0.5242(2) 0.5715(3) 0.3806(2) 0.067 Uiso 1 calc R .
H4B H 0.6226(2) 0.6440(3) 0.3326(2) 0.067 Uiso 1 calc R .
H4C H 0.6350(2) 0.5079(3) 0.2938(2) 0.067 Uiso 1 calc R .
C5 C 0.5509(2) 0.7980(2) 0.0462(2) 0.0396(6) Uani 1 d . .
H5A H 0.4970(2) 0.8489(2) 0.0056(2) 0.059 Uiso 1 calc R .
H5B H 0.6202(2) 0.7225(2) 0.0140(2) 0.059 Uiso 1 calc R .
H5C H 0.5948(2) 0.8489(2) 0.0717(2) 0.059 Uiso 1 calc R .
C6 C 0.2932(2) 0.6734(2) 0.39179(13) 0.0276(5) Uani 1 d . .
C7 C 0.2710(2) 0.5642(2) 0.42806(14) 0.0313(5) Uani 1 d . .
C8 C 0.2204(2) 0.5673(2) 0.51814(15) 0.0405(6) Uani 1 d . .
H8A H 0.2046(2) 0.4942(2) 0.54333(15) 0.049 Uiso 1 calc R .
C9 C 0.1928(3) 0.6736(2) 0.5717(2) 0.0461(6) Uani 1 d . .
H9A H 0.1581(3) 0.6736(2) 0.6331(2) 0.055 Uiso 1 calc R .
C10 C 0.2157(3) 0.7800(2) 0.5357(2) 0.0436(6) Uani 1 d . .
H10A H 0.1975(3) 0.8528(2) 0.5731(2) 0.052 Uiso 1 calc R .
C11 C 0.2649(2) 0.7832(2) 0.44582(14) 0.0338(5) Uani 1 d . .
C12 C 0.3021(3) 0.4429(2) 0.3733(2) 0.0386(6) Uani 1 d . .
H12A H 0.3390(3) 0.4572(2) 0.3109(2) 0.046 Uiso 1 calc R .
C13 C 0.1734(3) 0.4105(3) 0.3745(2) 0.0544(7) Uani 1 d . .
H13A H 0.1963(3) 0.3319(3) 0.3387(2) 0.082 Uiso 1 calc R .
H13B H 0.1081(3) 0.4802(3) 0.3503(2) 0.082 Uiso 1 calc R .
H13C H 0.1336(3) 0.3989(3) 0.4353(2) 0.082 Uiso 1 calc R .
C14 C 0.4099(3) 0.3305(3) 0.4045(2) 0.0581(7) Uani 1 d . .
H14A H 0.4275(3) 0.2539(3) 0.3678(2) 0.087 Uiso 1 calc R .
H14B H 0.3771(3) 0.3161(3) 0.4661(2) 0.087 Uiso 1 calc R .
H14C H 0.4937(3) 0.3499(3) 0.3995(2) 0.087 Uiso 1 calc R .
C15 C 0.2906(3) 0.9025(2) 0.4094(2) 0.0397(6) Uani 1 d . .
H15A H 0.3117(3) 0.8919(2) 0.3436(2) 0.048 Uiso 1 calc R .
C16 C 0.4122(4) 0.9193(3) 0.4382(3) 0.0837(12) Uani 1 d . .
H16A H 0.4914(4) 0.8422(3) 0.4211(3) 0.126 Uiso 1 calc R .
H16B H 0.3923(4) 0.9344(3) 0.5024(3) 0.126 Uiso 1 calc R .
H16C H 0.4311(4) 0.9921(3) 0.4096(3) 0.126 Uiso 1 calc R .
C17 C 0.1677(3) 1.0218(2) 0.4357(2) 0.0536(7) Uani 1 d . .
H17A H 0.0896(3) 1.0107(2) 0.4172(2) 0.080 Uiso 1 calc R .
H17B H 0.1865(3) 1.0947(2) 0.4071(2) 0.080 Uiso 1 calc R .
H17C H 0.1477(3) 1.0369(2) 0.4999(2) 0.080 Uiso 1 calc R .
C18 C 0.2675(2) 0.8827(2) 0.06116(13) 0.0257(4) Uani 1 d . .
C19 C 0.2011(2) 1.0109(2) 0.09117(13) 0.0289(5) Uani 1 d . .
C20 C 0.1403(2) 1.0974(2) 0.03303(15) 0.0354(5) Uani 1 d . .
H20A H 0.0963(2) 1.1844(2) 0.05214(15) 0.042 Uiso 1 calc R .
C21 C 0.1426(3) 1.0594(2) -0.0517(2) 0.0413(6) Uani 1 d . .
H21A H 0.1001(3) 1.1196(2) -0.0904(2) 0.050 Uiso 1 calc R .
C22 C 0.2070(2) 0.9336(2) -0.07985(15) 0.0386(6) Uani 1 d . .
H22A H 0.2086(2) 0.9080(2) -0.13834(15) 0.046 Uiso 1 calc R .
C23 C 0.2701(2) 0.8427(2) -0.02477(14) 0.0300(5) Uani 1 d . .
C24 C 0.1985(2) 1.0553(2) 0.18402(14) 0.0306(5) Uani 1 d . .
H24A H 0.1985(2) 0.9828(2) 0.22296(14) 0.037 Uiso 1 calc R .
C25 C 0.0722(2) 1.1683(2) 0.2220(2) 0.0408(6) Uani 1 d . .
H25A H 0.0767(2) 1.1921(2) 0.2816(2) 0.061 Uiso 1 calc R .
H25B H -0.0086(2) 1.1446(2) 0.2243(2) 0.061 Uiso 1 calc R .
H25C H 0.0676(2) 1.2405(2) 0.1843(2) 0.061 Uiso 1 calc R .
C26 C 0.3256(3) 1.0867(2) 0.1880(2) 0.0450(6) Uani 1 d . .
H26A H 0.3212(3) 1.1150(2) 0.2484(2) 0.068 Uiso 1 calc R .
H26B H 0.3313(3) 1.1547(2) 0.1480(2) 0.068 Uiso 1 calc R .
H26C H 0.4058(3) 1.0107(2) 0.1701(2) 0.068 Uiso 1 calc R .
C27 C 0.3340(2) 0.7043(2) -0.05896(14) 0.0336(5) Uani 1 d . .
H27A H 0.3784(2) 0.6538(2) -0.01249(14) 0.040 Uiso 1 calc R .
C28 C 0.4422(3) 0.6858(3) -0.1437(2) 0.0565(7) Uani 1 d . .
H28A H 0.5116(3) 0.7197(3) -0.1332(2) 0.085 Uiso 1 calc R .
H28B H 0.3999(3) 0.7310(3) -0.1911(2) 0.085 Uiso 1 calc R .
H28C H 0.4841(3) 0.5949(3) -0.1608(2) 0.085 Uiso 1 calc R .
C29 C 0.2271(3) 0.6515(2) -0.0761(2) 0.0470(6) Uani 1 d . .
H29A H 0.2705(3) 0.5625(2) -0.0980(2) 0.071 Uiso 1 calc R .
H29B H 0.1801(3) 0.7013(2) -0.1202(2) 0.071 Uiso 1 calc R .
H29C H 0.1616(3) 0.6565(2) -0.0211(2) 0.071 Uiso 1 calc R .
N30 N 0.0400(2) 0.6909(2) 0.21885(11) 0.0288(4) Uani 1 d . .
C31 C -0.0859(2) 0.7782(2) 0.26923(14) 0.0339(5) Uani 1 d . .
H31A H -0.1569(2) 0.7948(2) 0.23275(14) 0.041 Uiso 1 calc R .
C32 C -0.0646(3) 0.9025(2) 0.2857(2) 0.0485(6) Uani 1 d . .
H32A H -0.0318(3) 0.9341(2) 0.2294(2) 0.073 Uiso 1 calc R .
H32B H 0.0024(3) 0.8886(2) 0.3233(2) 0.073 Uiso 1 calc R .
H32C H -0.1506(3) 0.9653(2) 0.3152(2) 0.073 Uiso 1 calc R .
C33 C -0.1368(3) 0.7292(3) 0.3569(2) 0.0517(7) Uani 1 d . .
H33A H -0.1506(3) 0.6487(3) 0.3463(2) 0.078 Uiso 1 calc R .
H33B H -0.2227(3) 0.7920(3) 0.3864(2) 0.078 Uiso 1 calc R .
H33C H -0.0698(3) 0.7153(3) 0.3945(2) 0.078 Uiso 1 calc R .
C34 C 0.0322(2) 0.5735(2) 0.18473(15) 0.0345(5) Uani 1 d . .
H34A H -0.0022(2) 0.5291(2) 0.23576(15) 0.041 Uiso 1 calc R .
C35 C -0.0618(3) 0.5937(3) 0.1190(2) 0.0467(6) Uani 1 d . .
H35A H -0.1531(3) 0.6484(3) 0.1470(2) 0.070 Uiso 1 calc R .
H35B H -0.0645(3) 0.5113(3) 0.1007(2) 0.070 Uiso 1 calc R .
H35C H -0.0279(3) 0.6342(3) 0.0673(2) 0.070 Uiso 1 calc R .
C36 C 0.1743(3) 0.4888(2) 0.1424(2) 0.0458(6) Uani 1 d . .
H36A H 0.2336(3) 0.4766(2) 0.1851(2) 0.069 Uiso 1 calc R .
H36B H 0.2088(3) 0.5291(2) 0.0908(2) 0.069 Uiso 1 calc R .
H36C H 0.1722(3) 0.4062(2) 0.1241(2) 0.069 Uiso 1 calc R .

loop_
_atom_type_symbol
_atom_type_description
_atom_type_scat_dispersion_real
_atom_type_scat_dispersion_imag
_atom_type_scat_source
C C 0.0181 0.0091 'International Tables Vol C Tables 4.2.6.8 and 6.1.1.4'
H H 0.0000 0.0000 'International Tables Vol C Tables 4.2.6.8 and 6.1.1.4'
N N 0.0311 0.0180 'International Tables Vol C Tables 4.2.6.8 and 6.1.1.4'
Mg Mg 0.1719 0.1771 'International Tables Vol C Tables 4.2.6.8 and 6.1.1.4'

loop_
_geom_angle_atom_site_label_1
_geom_angle_atom_site_label_2
_geom_angle_atom_site_label_3
_geom_angle
_geom_angle_site_symmetry_1
_geom_angle_site_symmetry_3
_geom_angle_publ_flag
N30 Mg N1 130.67(8) . . ?
N30 Mg N3 134.56(8) . . ?
N1 Mg N3 94.65(7) . . ?
N1 C1 C2 123.7(2) . . ?
N1 C1 C4 120.1(2) . . ?
C2 C1 C4 116.2(2) . . ?
C1 N1 C6 118.4(2) . . ?
C1 N1 Mg 119.41(14) . . ?
C6 N1 Mg 122.20(13) . . ?
C1 C2 C3 130.8(2) . . ?
N3 C3 C2 123.3(2) . . ?
N3 C3 C5 121.1(2) . . ?
C2 C3 C5 115.6(2) . . ?
C3 N3 C18 119.1(2) . . ?
C3 N3 Mg 120.27(13) . . ?
C18 N3 Mg 120.60(12) . . ?
C7 C6 C11 120.6(2) . . ?
C7 C6 N1 121.2(2) . . ?
C11 C6 N1 118.2(2) . . ?
C8 C7 C6 118.5(2) . . ?
C8 C7 C12 118.8(2) . . ?
C6 C7 C12 122.7(2) . . ?
C9 C8 C7 121.6(2) . . ?
C8 C9 C10 119.6(2) . . ?
C9 C10 C11 121.5(2) . . ?
C10 C11 C6 118.3(2) . . ?
C10 C11 C15 119.5(2) . . ?
C6 C11 C15 122.2(2) . . ?
C7 C12 C13 111.1(2) . . ?
C7 C12 C14 111.6(2) . . ?
C13 C12 C14 110.2(2) . . ?
C17 C15 C16 109.6(2) . . ?
C17 C15 C11 112.4(2) . . ?
C16 C15 C11 111.4(2) . . ?
C23 C18 C19 120.7(2) . . ?
C23 C18 N3 121.2(2) . . ?
C19 C18 N3 118.0(2) . . ?
C20 C19 C18 118.4(2) . . ?
C20 C19 C24 120.4(2) . . ?
C18 C19 C24 121.1(2) . . ?
C21 C20 C19 121.4(2) . . ?
C22 C21 C20 119.5(2) . . ?
C21 C22 C23 121.7(2) . . ?
C22 C23 C18 118.2(2) . . ?
C22 C23 C27 118.9(2) . . ?
C18 C23 C27 122.9(2) . . ?
C19 C24 C26 111.2(2) . . ?
C19 C24 C25 113.5(2) . . ?
C26 C24 C25 109.9(2) . . ?
C29 C27 C23 111.0(2) . . ?
C29 C27 C28 108.9(2) . . ?
C23 C27 C28 112.7(2) . . ?
C31 N30 C34 115.6(2) . . ?
C31 N30 Mg 120.51(13) . . ?
C34 N30 Mg 123.31(14) . . ?
N30 C31 C32 108.2(2) . . ?
N30 C31 C33 114.1(2) . . ?
C32 C31 C33 109.4(2) . . ?
N30 C34 C36 108.3(2) . . ?
N30 C34 C35 114.0(2) . . ?
C36 C34 C35 110.2(2) . . ?

loop_
_geom_bond_atom_site_label_1
_geom_bond_atom_site_label_2
_geom_bond_distance
_geom_bond_site_symmetry_2
_geom_bond_publ_flag
Mg N30 1.938(2) . ?
Mg N1 2.026(2) . ?
Mg N3 2.034(2) . ?
C1 N1 1.333(3) . ?
C1 C2 1.401(3) . ?
C1 C4 1.512(3) . ?
N1 C6 1.441(3) . ?
C2 C3 1.405(3) . ?
C3 N3 1.333(3) . ?
C3 C5 1.511(3) . ?
N3 C18 1.444(3) . ?
C6 C7 1.406(3) . ?
C6 C11 1.409(3) . ?
C7 C8 1.390(3) . ?
C7 C12 1.515(3) . ?
C8 C9 1.375(3) . ?
C9 C10 1.379(4) . ?
C10 C11 1.392(3) . ?
C11 C15 1.525(3) . ?
C12 C13 1.534(4) . ?
C12 C14 1.537(3) . ?
C15 C17 1.518(4) . ?
C15 C16 1.525(4) . ?
C18 C23 1.403(3) . ?
C18 C19 1.409(3) . ?
C19 C20 1.393(3) . ?
C19 C24 1.521(3) . ?
C20 C21 1.380(3) . ?
C21 C22 1.376(3) . ?
C22 C23 1.394(3) . ?
C23 C27 1.522(3) . ?
C24 C26 1.527(3) . ?
C24 C25 1.528(3) . ?
C27 C29 1.519(3) . ?
C27 C28 1.535(3) . ?
N30 C31 1.452(3) . ?
N30 C34 1.457(3) . ?
C31 C32 1.516(3) . ?
C31 C33 1.523(3) . ?
C34 C36 1.518(3) . ?
C34 C35 1.528(3) . ?
